data_7018179
loop_
_publ_author_name
'Zhang, Jing'
'Gao, Song'
'Zhang, Xi-Xiang'
'Wang, Zhe-Ming'
'Che, Chi-Ming'

_publ_section_title
;
 Weak ferromagnetism in chiral diamond-like neutral networks:
 Mn(2-pymS)(2) and Co(2-pymS)(2) (2-pymSH = 2-mercaptopyrimidine).
;
_journal_issue 9
_journal_name_full 'Dalton transactions (Cambridge, England : 2003)'
_journal_page_first 2626
_journal_page_last 2631
_journal_paper_doi 10.1039/c2dt11738j
_journal_volume 41
_journal_year 2012
_chemical_formula_sum 'C16 H12 Mn2 N8 S4'
_chemical_formula_weight 554.46
_chemical_name_systematic
;
?
;
_space_group_IT_number 4
_symmetry_cell_setting monoclinic
_symmetry_space_group_name_Hall 'P 2yb'
_symmetry_space_group_name_H-M 'P 1 21 1'
_atom_sites_solution_hydrogens geom
_atom_sites_solution_primary direct
_atom_sites_solution_secondary difmap
_audit_creation_method SHELXL-97
_cell_angle_alpha 90.00
_cell_angle_beta 96.0340(10)
_cell_angle_gamma 90.00
_cell_formula_units_Z 2
_cell_length_a 7.8413(5)
_cell_length_b 17.1764(10)
_cell_length_c 7.8467(5)
_cell_measurement_reflns_used 3763
_cell_measurement_temperature 296(2)
_cell_measurement_theta_max 27.36
_cell_measurement_theta_min 2.61
_cell_volume 1050.98(11)
_computing_cell_refinement 'Bruker SMART'
_computing_data_reduction 'Bruker SAINT'
_computing_molecular_graphics 'Bruker SHELXTL'
_computing_publication_material 'Bruker SHELXTL'
_computing_structure_refinement 'Bruker SHELXTL'
_computing_structure_solution 'Bruker SHELXTL'
_diffrn_ambient_temperature 296(2)
_diffrn_measured_fraction_theta_full 0.987
_diffrn_measured_fraction_theta_max 0.987
_diffrn_measurement_device_type 'CCD area detector'
_diffrn_measurement_method 'phi and omega scans'
_diffrn_radiation_monochromator graphite
_diffrn_radiation_source 'fine-focus sealed tube'
_diffrn_radiation_type MoK\a
_diffrn_radiation_wavelength 0.71073
_diffrn_reflns_av_R_equivalents 0.0219
_diffrn_reflns_av_sigmaI/netI 0.0352
_diffrn_reflns_limit_h_max 9
_diffrn_reflns_limit_h_min -10
_diffrn_reflns_limit_k_max 15
_diffrn_reflns_limit_k_min -22
_diffrn_reflns_limit_l_max 8
_diffrn_reflns_limit_l_min -10
_diffrn_reflns_number 6170
_diffrn_reflns_theta_full 27.42
_diffrn_reflns_theta_max 27.42
_diffrn_reflns_theta_min 2.37
_exptl_absorpt_coefficient_mu 1.621
_exptl_absorpt_correction_T_max 0.8547
_exptl_absorpt_correction_T_min 0.6780
_exptl_absorpt_correction_type multi-scan
_exptl_absorpt_process_details SADABS
_exptl_crystal_colour Yellow
_exptl_crystal_density_diffrn 1.752
_exptl_crystal_density_meas 0
_exptl_crystal_density_method 'not measured'
_exptl_crystal_description Block
_exptl_crystal_F_000 556
_exptl_crystal_size_max 0.26
_exptl_crystal_size_mid 0.12
_exptl_crystal_size_min 0.10
_refine_diff_density_max 0.280
_refine_diff_density_min -0.185
_refine_diff_density_rms 0.050
_refine_ls_abs_structure_details 'Flack H D (1983), Acta Cryst. A39, 876-881'
_refine_ls_abs_structure_Flack 0.66(2)
_refine_ls_extinction_method none
_refine_ls_goodness_of_fit_ref 1.059
_refine_ls_hydrogen_treatment constr
_refine_ls_matrix_type full
_refine_ls_number_parameters 272
_refine_ls_number_reflns 3480
_refine_ls_number_restraints 1
_refine_ls_restrained_S_all 1.059
_refine_ls_R_factor_all 0.0275
_refine_ls_R_factor_gt 0.0271
_refine_ls_shift/su_max 0.000
_refine_ls_shift/su_mean 0.000
_refine_ls_structure_factor_coef Fsqd
_refine_ls_weighting_details 'calc w=1/[\s^2^(Fo^2^)+(0.0396P)^2^+0.0284P] where P=(Fo^2^+2Fc^2^)/3'
_refine_ls_weighting_scheme calc
_refine_ls_wR_factor_gt 0.0669
_refine_ls_wR_factor_ref 0.0672
_reflns_number_gt 3440
_reflns_number_total 3480
_reflns_threshold_expression >2sigma(I)
_cod_data_source_file c2dt11738j.txt
_cod_data_source_block MnpymS-complex1
_cod_depositor_comments
;
The following automatic conversions were performed:

'_symmetry_cell_setting' value 'Monoclinic' changed to 'monoclinic'
according to /home/saulius/struct/CIF-dictionaries/cif_core.dic
dictionary named 'cif_core.dic' version 2.4.1 from
2010-06-29.

'_exptl_absorpt_correction_type' value 'Multi-scan'
changed to 'multi-scan' according to
/home/saulius/struct/CIF-dictionaries/cif_core.dic dictionary named
'cif_core.dic' version 2.4.1 from 2010-06-29.

Automatic conversion script
Id: cif_fix_values 1715 2011-07-08 13:25:40Z adriana 
;
_cod_original_sg_symbol_H-M 'P2(1) '
_cod_database_code 7018179

loop_
_symmetry_equiv_pos_as_xyz
'x, y, z'
'-x, y+1/2, -z'

loop_
_atom_site_label
_atom_site_type_symbol
_atom_site_fract_x
_atom_site_fract_y
_atom_site_fract_z
_atom_site_U_iso_or_equiv
_atom_site_adp_type
_atom_site_occupancy
_atom_site_symmetry_multiplicity
_atom_site_calc_flag
_atom_site_refinement_flags
C1 C 0.0738(5) 0.2665(2) 0.6812(5) 0.0254(8) Uani 1 1 d .
C2 C -0.0213(6) 0.1893(3) 0.4484(6) 0.0392(11) Uani 1 1 d .
H2 H -0.0832 0.1468 0.4017 0.047 Uiso 1 1 calc R
C3 C 0.0661(8) 0.2361(3) 0.3425(6) 0.0478(13) Uani 1 1 d .
H3 H 0.0678 0.2247 0.2268 0.057 Uiso 1 1 calc R
C4 C 0.1485(7) 0.2989(3) 0.4145(6) 0.0392(11) Uani 1 1 d .
H4 H 0.2036 0.3322 0.3445 0.047 Uiso 1 1 calc R
C5 C -0.4331(5) 0.3088(2) 0.8388(5) 0.0252(8) Uani 1 1 d .
C6 C -0.3775(6) 0.2710(3) 1.1220(6) 0.0361(10) Uani 1 1 d .
H6 H -0.3267 0.2370 1.2046 0.043 Uiso 1 1 calc R
C7 C -0.4715(7) 0.3328(3) 1.1729(6) 0.0372(11) Uani 1 1 d .
H7 H -0.4801 0.3429 1.2881 0.045 Uiso 1 1 calc R
C8 C -0.5518(6) 0.3785(3) 1.0465(6) 0.0336(10) Uani 1 1 d .
H8 H -0.6208 0.4191 1.0776 0.040 Uiso 1 1 calc R
C9 C 0.3281(5) 0.5285(2) 0.3945(5) 0.0245(8) Uani 1 1 d .
C10 C 0.6091(6) 0.4957(3) 0.4770(6) 0.0370(10) Uani 1 1 d .
H10 H 0.6892 0.4624 0.5343 0.044 Uiso 1 1 calc R
C11 C 0.6665(6) 0.5569(3) 0.3855(7) 0.0445(12) Uani 1 1 d .
H11 H 0.7827 0.5656 0.3795 0.053 Uiso 1 1 calc R
C12 C 0.5429(6) 0.6045(3) 0.3034(7) 0.0387(11) Uani 1 1 d .
H12 H 0.5780 0.6473 0.2436 0.046 Uiso 1 1 calc R
C13 C 0.1548(5) 0.5447(2) 0.8991(5) 0.0252(8) Uani 1 1 d .
C14 C -0.0762(6) 0.4614(3) 0.8464(7) 0.0384(11) Uani 1 1 d .
H14 H -0.1233 0.4154 0.8001 0.046 Uiso 1 1 calc R
C15 C -0.1769(6) 0.5103(3) 0.9304(7) 0.0430(12) Uani 1 1 d .
H15 H -0.2922 0.4996 0.9373 0.052 Uiso 1 1 calc R
C16 C -0.1002(6) 0.5760(3) 1.0044(7) 0.0378(11) Uani 1 1 d .
H16 H -0.1655 0.6097 1.0639 0.045 Uiso 1 1 calc R
Mn1 Mn -0.19022(8) 0.17983(4) 0.82074(8) 0.02582(13) Uani 1 1 d .
Mn2 Mn 0.28711(8) 0.42701(4) 0.67773(8) 0.02614(14) Uani 1 1 d .
N1 N -0.0183(5) 0.20371(19) 0.6136(5) 0.0278(7) Uani 1 1 d .
N2 N 0.1547(5) 0.3159(2) 0.5825(4) 0.0290(8) Uani 1 1 d .
N3 N -0.3571(5) 0.2584(2) 0.9564(5) 0.0300(8) Uani 1 1 d .
N4 N -0.5356(5) 0.3677(2) 0.8804(5) 0.0277(7) Uani 1 1 d .
N5 N 0.4433(5) 0.4823(2) 0.4865(5) 0.0307(8) Uani 1 1 d .
N6 N 0.3747(4) 0.5921(2) 0.3053(5) 0.0277(8) Uani 1 1 d .
N7 N 0.0867(5) 0.4776(2) 0.8287(5) 0.0290(8) Uani 1 1 d .
N8 N 0.0655(5) 0.5931(2) 0.9935(5) 0.0269(7) Uani 1 1 d .
S1 S 0.07690(16) 0.27873(6) 0.89672(14) 0.0348(3) Uani 1 1 d .
S2 S -0.39082(17) 0.29498(7) 0.63191(14) 0.0356(3) Uani 1 1 d .
S3 S 0.11793(14) 0.50437(7) 0.40044(16) 0.0357(3) Uani 1 1 d .
S4 S 0.35979(15) 0.56593(7) 0.85966(16) 0.0329(2) Uani 1 1 d .

loop_
_atom_site_aniso_label
_atom_site_aniso_U_11
_atom_site_aniso_U_22
_atom_site_aniso_U_33
_atom_site_aniso_U_23
_atom_site_aniso_U_13
_atom_site_aniso_U_12
C1 0.024(2) 0.0236(19) 0.029(2) -0.0005(16) 0.0030(15) 0.0004(16)
C2 0.052(3) 0.029(2) 0.036(2) -0.0072(19) 0.000(2) -0.009(2)
C3 0.077(4) 0.043(3) 0.024(2) 0.002(2) 0.007(2) -0.011(3)
C4 0.055(3) 0.032(2) 0.032(2) 0.0030(19) 0.014(2) -0.004(2)
C5 0.0246(19) 0.0219(19) 0.029(2) 0.0013(16) 0.0000(15) -0.0025(16)
C6 0.046(3) 0.031(2) 0.030(2) 0.0059(19) -0.0010(19) 0.004(2)
C7 0.050(3) 0.040(3) 0.021(2) -0.0046(19) 0.0021(18) 0.002(2)
C8 0.038(3) 0.030(2) 0.033(2) -0.0037(19) 0.0064(18) 0.008(2)
C9 0.030(2) 0.0227(19) 0.0210(18) -0.0037(15) 0.0019(15) 0.0028(15)
C10 0.030(2) 0.043(3) 0.038(2) 0.004(2) -0.0009(18) 0.012(2)
C11 0.023(2) 0.048(3) 0.061(3) 0.007(3) 0.003(2) 0.001(2)
C12 0.034(2) 0.033(2) 0.050(3) 0.009(2) 0.009(2) -0.001(2)
C13 0.029(2) 0.0216(19) 0.025(2) 0.0040(15) -0.0007(15) 0.0002(16)
C14 0.039(3) 0.029(2) 0.044(3) 0.000(2) -0.010(2) -0.006(2)
C15 0.026(2) 0.044(3) 0.059(3) -0.003(2) 0.003(2) -0.006(2)
C16 0.031(2) 0.038(3) 0.044(3) -0.004(2) 0.006(2) 0.002(2)
Mn1 0.0268(3) 0.0208(3) 0.0298(3) -0.0001(2) 0.0030(2) -0.0024(2)
Mn2 0.0301(3) 0.0211(3) 0.0270(3) 0.0015(3) 0.0017(2) 0.0010(3)
N1 0.0321(19) 0.0205(16) 0.0302(18) -0.0011(14) 0.0008(14) -0.0049(14)
N2 0.035(2) 0.0241(18) 0.0287(18) 0.0015(15) 0.0071(14) -0.0026(15)
N3 0.036(2) 0.0226(17) 0.031(2) 0.0038(14) 0.0018(15) 0.0025(15)
N4 0.0298(19) 0.0242(17) 0.0288(18) -0.0020(14) 0.0017(13) 0.0034(14)
N5 0.0341(19) 0.0281(17) 0.0299(18) 0.0043(14) 0.0034(14) 0.0076(15)
N6 0.0270(18) 0.0261(18) 0.0303(19) 0.0065(14) 0.0041(14) 0.0038(15)
N7 0.034(2) 0.0222(16) 0.0301(19) -0.0044(14) -0.0004(15) -0.0002(15)
N8 0.0290(18) 0.0220(16) 0.0296(18) -0.0013(14) 0.0020(14) 0.0048(14)
S1 0.0484(7) 0.0315(6) 0.0244(5) 0.0001(4) 0.0033(4) -0.0142(5)
S2 0.0464(7) 0.0347(6) 0.0263(5) 0.0020(4) 0.0073(4) 0.0079(5)
S3 0.0270(5) 0.0328(6) 0.0470(7) 0.0102(5) 0.0020(5) -0.0008(5)
S4 0.0298(6) 0.0286(5) 0.0417(6) -0.0046(5) 0.0098(4) -0.0013(4)

loop_
_atom_type_symbol
_atom_type_description
_atom_type_scat_dispersion_real
_atom_type_scat_dispersion_imag
_atom_type_scat_source
C C 0.0033 0.0016 'International Tables Vol C Tables 4.2.6.8 and 6.1.1.4'
H H 0.0000 0.0000 'International Tables Vol C Tables 4.2.6.8 and 6.1.1.4'
N N 0.0061 0.0033 'International Tables Vol C Tables 4.2.6.8 and 6.1.1.4'
S S 0.1246 0.1234 'International Tables Vol C Tables 4.2.6.8 and 6.1.1.4'
Mn Mn 0.3368 0.7283 'International Tables Vol C Tables 4.2.6.8 and 6.1.1.4'

loop_
_geom_angle_atom_site_label_1
_geom_angle_atom_site_label_2
_geom_angle_atom_site_label_3
_geom_angle
_geom_angle_site_symmetry_1
_geom_angle_site_symmetry_3
N2 C1 N1 122.1(4) . .
N2 C1 S1 122.2(3) . .
N1 C1 S1 115.7(3) . .
N1 C2 C3 121.4(4) . .
N1 C2 H2 119.3 . .
C3 C2 H2 119.3 . .
C4 C3 C2 117.2(5) . .
C4 C3 H3 121.4 . .
C2 C3 H3 121.4 . .
N2 C4 C3 123.3(4) . .
N2 C4 H4 118.3 . .
C3 C4 H4 118.3 . .
N4 C5 N3 122.9(4) . .
N4 C5 S2 120.9(3) . .
N3 C5 S2 116.2(3) . .
N3 C6 C7 121.8(4) . .
N3 C6 H6 119.1 . .
C7 C6 H6 119.1 . .
C8 C7 C6 117.0(4) . .
C8 C7 H7 121.5 . .
C6 C7 H7 121.5 . .
N4 C8 C7 122.9(4) . .
N4 C8 H8 118.5 . .
C7 C8 H8 118.5 . .
N5 C9 N6 122.9(4) . .
N5 C9 S3 115.8(3) . .
N6 C9 S3 121.3(3) . .
N5 C10 C11 122.5(4) . .
N5 C10 H10 118.8 . .
C11 C10 H10 118.8 . .
C10 C11 C12 116.5(4) . .
C10 C11 H11 121.8 . .
C12 C11 H11 121.8 . .
N6 C12 C11 123.2(4) . .
N6 C12 H12 118.4 . .
C11 C12 H12 118.4 . .
N8 C13 N7 122.5(4) . .
N8 C13 S4 121.2(3) . .
N7 C13 S4 116.3(3) . .
N7 C14 C15 122.2(5) . .
N7 C14 H14 118.9 . .
C15 C14 H14 118.9 . .
C14 C15 C16 117.2(4) . .
C14 C15 H15 121.4 . .
C16 C15 H15 121.4 . .
N8 C16 C15 122.2(4) . .
N8 C16 H16 118.9 . .
C15 C16 H16 118.9 . .
N3 Mn1 N8 109.32(13) . 2_547
N3 Mn1 N6 103.48(13) . 2_546
N8 Mn1 N6 93.29(13) 2_547 2_546
N3 Mn1 N1 131.30(13) . .
N8 Mn1 N1 109.71(13) 2_547 .
N6 Mn1 N1 102.18(13) 2_546 .
N3 Mn1 S1 89.68(10) . .
N8 Mn1 S1 89.97(9) 2_547 .
N6 Mn1 S1 164.48(10) 2_546 .
N1 Mn1 S1 62.52(9) . .
N3 Mn1 S2 60.47(9) . .
N8 Mn1 S2 169.33(10) 2_547 .
N6 Mn1 S2 86.65(10) 2_546 .
N1 Mn1 S2 80.68(9) . .
S1 Mn1 S2 92.92(4) . .
N7 Mn2 N4 102.59(14) . 1_655
N7 Mn2 N5 130.71(13) . .
N4 Mn2 N5 108.95(14) 1_655 .
N7 Mn2 N2 100.29(13) . .
N4 Mn2 N2 94.56(13) 1_655 .
N5 Mn2 N2 113.54(13) . .
N7 Mn2 S3 85.69(10) . .
N4 Mn2 S3 170.29(10) 1_655 .
N5 Mn2 S3 61.41(10) . .
N2 Mn2 S3 88.85(10) . .
N7 Mn2 S4 61.18(10) . .
N4 Mn2 S4 87.03(9) 1_655 .
N5 Mn2 S4 83.39(10) . .
N2 Mn2 S4 161.19(10) . .
S3 Mn2 S4 92.67(4) . .
C2 N1 C1 118.8(4) . .
C2 N1 Mn1 136.4(3) . .
C1 N1 Mn1 101.2(3) . .
C4 N2 C1 117.0(4) . .
C4 N2 Mn2 118.3(3) . .
C1 N2 Mn2 124.6(3) . .
C6 N3 C5 117.7(4) . .
C6 N3 Mn1 134.1(3) . .
C5 N3 Mn1 107.5(3) . .
C8 N4 C5 117.4(4) . .
C8 N4 Mn2 120.8(3) . 1_455
C5 N4 Mn2 120.5(3) . 1_455
C10 N5 C9 118.0(4) . .
C10 N5 Mn2 135.7(3) . .
C9 N5 Mn2 103.0(3) . .
C12 N6 C9 116.7(4) . .
C12 N6 Mn1 118.6(3) . 2_556
C9 N6 Mn1 124.5(3) . 2_556
C14 N7 C13 118.3(4) . .
C14 N7 Mn2 135.2(3) . .
C13 N7 Mn2 106.0(3) . .
C16 N8 C13 117.4(4) . .
C16 N8 Mn1 117.6(3) . 2_557
C13 N8 Mn1 123.3(3) . 2_557
C1 S1 Mn1 76.94(14) . .
C5 S2 Mn1 75.74(15) . .
C9 S3 Mn2 75.74(14) . .
C13 S4 Mn2 76.49(15) . .

loop_
_geom_bond_atom_site_label_1
_geom_bond_atom_site_label_2
_geom_bond_distance
_geom_bond_site_symmetry_2
C1 N2 1.352(5) .
C1 N1 1.372(5) .
C1 S1 1.702(4) .
C2 N1 1.318(6) .
C2 C3 1.388(7) .
C2 H2 0.9300 .
C3 C4 1.351(7) .
C3 H3 0.9300 .
C4 N2 1.346(6) .
C4 H4 0.9300 .
C5 N4 1.352(5) .
C5 N3 1.357(5) .
C5 S2 1.708(4) .
C6 N3 1.344(6) .
C6 C7 1.375(7) .
C6 H6 0.9300 .
C7 C8 1.366(7) .
C7 H7 0.9300 .
C8 N4 1.336(6) .
C8 H8 0.9300 .
C9 N5 1.354(5) .
C9 N6 1.368(5) .
C9 S3 1.705(4) .
C10 N5 1.330(6) .
C10 C11 1.375(7) .
C10 H10 0.9300 .
C11 C12 1.376(7) .
C11 H11 0.9300 .
C12 N6 1.337(6) .
C12 H12 0.9300 .
C13 N8 1.355(5) .
C13 N7 1.363(5) .
C13 S4 1.708(4) .
C14 N7 1.328(6) .
C14 C15 1.368(8) .
C14 H14 0.9300 .
C15 C16 1.378(7) .
C15 H15 0.9300 .
C16 N8 1.344(6) .
C16 H16 0.9300 .
Mn1 N3 2.226(4) .
Mn1 N8 2.237(4) 2_547
Mn1 N6 2.245(3) 2_546
Mn1 N1 2.256(4) .
Mn1 S1 2.7140(13) .
Mn1 S2 2.8447(13) .
Mn2 N7 2.240(4) .
Mn2 N4 2.244(4) 1_655
Mn2 N5 2.245(4) .
Mn2 N2 2.262(4) .
Mn2 S3 2.7664(13) .
Mn2 S4 2.8080(13) .
N4 Mn2 2.244(4) 1_455
N6 Mn1 2.245(3) 2_556
N8 Mn1 2.236(4) 2_557
